data_8106100
loop_
_publ_author_name
'Liguo, Yang'
'Qingyun, Liu'
'Xin, Wang'
'Qianqian, Gao'
'Yuqiang, Dai'

_publ_section_title
;
 Crystal structure of
 dibromido[(1,2-bis(diisopropylphosphino)-1,2-dicarba-closo-dodecaborane-\k2
 P,P&#x2032;]nickel(II), C14H38B10NiBr2P2
;
_journal_issue 2
_journal_name_full 'Zeitschrift f\"ur Kristallographie - New Crystal Structures'
_journal_page_first 205
_journal_page_last 207
_journal_paper_doi 10.1515/ncrs-2017-0200
_journal_volume 233
_journal_year 2018
_chemical_formula_sum 'C14 H38 B10 Br2 Ni P2'
_chemical_formula_weight 595.01
_space_group_crystal_system monoclinic
_space_group_IT_number 14
_space_group_name_Hall '-P 2ybc'
_space_group_name_H-M_alt 'P 1 21/c 1'
_atom_sites_solution_hydrogens geom
_cell_angle_alpha 90
_cell_angle_beta 103.394(2)
_cell_angle_gamma 90
_cell_formula_units_Z 4
_cell_length_a 10.1920(14)
_cell_length_b 19.055(2)
_cell_length_c 13.5243(17)
_cell_measurement_temperature 298(2)
_cell_volume 2555.1(5)
_computing_structure_refinement 'SHELXL-2014/7 (Sheldrick, 2014)'
_diffrn_ambient_temperature 298(2)
_diffrn_measured_fraction_theta_full 0.982
_diffrn_measured_fraction_theta_max 0.982
_diffrn_radiation_type MoK\a
_diffrn_radiation_wavelength 0.71073
_diffrn_reflns_av_R_equivalents 0.0735
_diffrn_reflns_av_unetI/netI 0.1104
_diffrn_reflns_Laue_measured_fraction_full 0.982
_diffrn_reflns_Laue_measured_fraction_max 0.982
_diffrn_reflns_limit_h_max 12
_diffrn_reflns_limit_h_min -13
_diffrn_reflns_limit_k_max 22
_diffrn_reflns_limit_k_min -24
_diffrn_reflns_limit_l_max 17
_diffrn_reflns_limit_l_min -9
_diffrn_reflns_number 14632
_diffrn_reflns_point_group_measured_fraction_full 0.982
_diffrn_reflns_point_group_measured_fraction_max 0.982
_diffrn_reflns_theta_full 27.499
_diffrn_reflns_theta_max 27.499
_diffrn_reflns_theta_min 2.316
_exptl_absorpt_coefficient_mu 4.014
_exptl_crystal_density_diffrn 1.547
_exptl_crystal_F_000 1200
_exptl_crystal_size_max 0.480
_exptl_crystal_size_mid 0.430
_exptl_crystal_size_min 0.400
_refine_diff_density_max 0.957
_refine_diff_density_min -0.964
_refine_diff_density_rms 0.110
_refine_ls_extinction_coef 0.0080(3)
_refine_ls_extinction_expression Fc^*^=kFc[1+0.001xFc^2^\l^3^/sin(2\q)]^-1/4^
_refine_ls_extinction_method 'SHELXL-2014/7 (Sheldrick 2014'
_refine_ls_goodness_of_fit_ref 1.000
_refine_ls_hydrogen_treatment constr
_refine_ls_matrix_type full
_refine_ls_number_parameters 271
_refine_ls_number_reflns 5770
_refine_ls_number_restraints 48
_refine_ls_restrained_S_all 1.001
_refine_ls_R_factor_all 0.1048
_refine_ls_R_factor_gt 0.0461
_refine_ls_shift/su_max 0.000
_refine_ls_shift/su_mean 0.000
_refine_ls_structure_factor_coef Fsqd
_refine_ls_weighting_details 'w=1/[\s^2^(Fo^2^)+(0.0200P)^2^+0.4000P] where P=(Fo^2^+2Fc^2^)/3'
_refine_ls_weighting_scheme calc
_refine_ls_wR_factor_gt 0.0728
_refine_ls_wR_factor_ref 0.0869
_reflns_Friedel_coverage 0.000
_reflns_Friedel_fraction_full .
_reflns_Friedel_fraction_max .
_reflns_number_gt 3486
_reflns_number_total 5770
_reflns_threshold_expression 'I > 2\s(I)'
_cod_data_source_file suppl_ncrs-2017-0200_suppl.cif
_cod_data_source_block f
_cod_original_cell_volume 2555.1(6)
_cod_original_sg_symbol_H-M 'P 21/c'
_cod_database_code 8106100
_shelx_space_group_comment
;
The symmetry employed for this shelxl refinement is uniquely defined
by the following loop, which should always be used as a source of
symmetry information in preference to the above space-group names.
They are only intended as comments.
;
_shelx_estimated_absorpt_t_min 0.249
_shelx_estimated_absorpt_t_max 0.297

loop_
_space_group_symop_operation_xyz
'x, y, z'
'-x, y+1/2, -z+1/2'
'-x, -y, -z'
'x, -y-1/2, z-1/2'

loop_
_atom_site_label
_atom_site_type_symbol
_atom_site_fract_x
_atom_site_fract_y
_atom_site_fract_z
_atom_site_U_iso_or_equiv
_atom_site_adp_type
_atom_site_occupancy
_atom_site_site_symmetry_order
_atom_site_calc_flag
_atom_site_refinement_flags_posn
_atom_site_refinement_flags_adp
_atom_site_refinement_flags_occupancy
_atom_site_disorder_assembly
_atom_site_disorder_group
Ni1 Ni 0.55409(5) 0.02644(2) 0.25172(4) 0.02018(15) Uani 1 1 d . . . . .
Br1 Br 0.58007(5) -0.08574(2) 0.19032(4) 0.04528(17) Uani 1 1 d . . . . .
Br2 Br 0.33882(5) 0.00036(2) 0.27564(4) 0.04179(16) Uani 1 1 d . . . . .
P1 P 0.76257(11) 0.04350(5) 0.24828(8) 0.0192(3) Uani 1 1 d . . . . .
P2 P 0.51873(10) 0.13386(5) 0.28887(8) 0.0185(2) Uani 1 1 d . . . . .
B3 B 0.7245(5) 0.2011(2) 0.1929(4) 0.0195(11) Uani 1 1 d . . . . .
H3 H 0.6587 0.1879 0.1186 0.023 Uiso 1 1 calc R U . . .
B4 B 0.6867(5) 0.2710(2) 0.2689(4) 0.0268(12) Uani 1 1 d . . . . .
H4 H 0.5971 0.3044 0.2441 0.032 Uiso 1 1 calc R U . . .
B5 B 0.7454(5) 0.2464(2) 0.3976(4) 0.0285(12) Uani 1 1 d . . . . .
H5 H 0.6945 0.2639 0.4567 0.034 Uiso 1 1 calc R U . . .
B6 B 0.8173(5) 0.1611(2) 0.3997(4) 0.0239(11) Uani 1 1 d . . . . .
H6 H 0.8113 0.1226 0.4590 0.029 Uiso 1 1 calc R U . . .
B7 B 0.9009(5) 0.1924(2) 0.2158(4) 0.0249(12) Uani 1 1 d . . . . .
H7 H 0.9504 0.1748 0.1560 0.030 Uiso 1 1 calc R U . . .
B8 B 0.8277(5) 0.2765(2) 0.2133(4) 0.0284(12) Uani 1 1 d . . . . .
H8 H 0.8300 0.3139 0.1519 0.034 Uiso 1 1 calc R U . . .
B9 B 0.8425(5) 0.3043(2) 0.3400(4) 0.0330(13) Uani 1 1 d . . . . .
H9 H 0.8554 0.3600 0.3613 0.040 Uiso 1 1 calc R U . . .
B10 B 0.9233(5) 0.2357(2) 0.4232(4) 0.0329(13) Uani 1 1 d . . . . .
H10 H 0.9878 0.2460 0.4990 0.040 Uiso 1 1 calc R U . . .
B11 B 0.9602(5) 0.1677(2) 0.3441(4) 0.0272(12) Uani 1 1 d . . . . .
H11 H 1.0494 0.1339 0.3679 0.033 Uiso 1 1 calc R U . . .
B12 B 0.9753(5) 0.2557(2) 0.3089(4) 0.0293(12) Uani 1 1 d . . . . .
H12 H 1.0740 0.2797 0.3107 0.035 Uiso 1 1 calc R U . . .
C1 C 0.8087(4) 0.13843(18) 0.2755(3) 0.0163(9) Uani 1 1 d . . . . .
C2 C 0.6798(4) 0.18602(18) 0.3049(3) 0.0180(9) Uani 1 1 d . . . . .
C3 C 0.8717(5) -0.0059(2) 0.3569(4) 0.0380(12) Uani 1 1 d . U . . .
H3A H 0.9433 0.0262 0.3908 0.046 Uiso 1 1 calc R U . . .
C4 C 0.7911(5) -0.0266(2) 0.4355(4) 0.0538(15) Uani 1 1 d . U . . .
H4A H 0.7275 -0.0627 0.4077 0.081 Uiso 1 1 calc R U . . .
H4B H 0.7436 0.0137 0.4520 0.081 Uiso 1 1 calc R U . . .
H4C H 0.8517 -0.0437 0.4959 0.081 Uiso 1 1 calc R U . . .
C5 C 0.9402(5) -0.0708(2) 0.3257(4) 0.0676(18) Uani 1 1 d . U . . .
H5A H 0.9897 -0.0945 0.3854 0.101 Uiso 1 1 calc R U . . .
H5B H 1.0010 -0.0569 0.2846 0.101 Uiso 1 1 calc R U . . .
H5C H 0.8731 -0.1019 0.2874 0.101 Uiso 1 1 calc R U . . .
C6 C 0.8207(5) 0.0195(2) 0.1331(3) 0.0344(11) Uani 1 1 d . U . . .
H6A H 0.8083 -0.0315 0.1272 0.041 Uiso 1 1 calc R U . . .
C7 C 0.9717(5) 0.0313(3) 0.1360(4) 0.0557(15) Uani 1 1 d . U . . .
H7A H 1.0074 -0.0095 0.1099 0.084 Uiso 1 1 calc R U . . .
H7B H 1.0202 0.0394 0.2048 0.084 Uiso 1 1 calc R U . . .
H7C H 0.9812 0.0713 0.0951 0.084 Uiso 1 1 calc R U . . .
C8 C 0.7313(5) 0.0488(2) 0.0365(3) 0.0471(13) Uani 1 1 d . U . . .
H8A H 0.7423 0.0988 0.0351 0.071 Uiso 1 1 calc R U . . .
H8B H 0.6388 0.0378 0.0346 0.071 Uiso 1 1 calc R U . . .
H8C H 0.7563 0.0283 -0.0214 0.071 Uiso 1 1 calc R U . . .
C9 C 0.4499(5) 0.1511(2) 0.4016(3) 0.0335(11) Uani 1 1 d . U . . .
H9A H 0.3609 0.1287 0.3856 0.040 Uiso 1 1 calc R U . . .
C10 C 0.5276(5) 0.1125(2) 0.4966(3) 0.0485(14) Uani 1 1 d . U . . .
H10A H 0.6182 0.1301 0.5155 0.073 Uiso 1 1 calc R U . . .
H10B H 0.5296 0.0632 0.4825 0.073 Uiso 1 1 calc R U . . .
H10C H 0.4838 0.1199 0.5514 0.073 Uiso 1 1 calc R U . . .
C11 C 0.4217(5) 0.2264(2) 0.4241(4) 0.0586(15) Uani 1 1 d . U . . .
H11A H 0.3344 0.2296 0.4391 0.088 Uiso 1 1 calc R U . . .
H11B H 0.4238 0.2550 0.3661 0.088 Uiso 1 1 calc R U . . .
H11C H 0.4891 0.2425 0.4815 0.088 Uiso 1 1 calc R U . . .
C12 C 0.3994(4) 0.1740(2) 0.1773(3) 0.0325(11) Uani 1 1 d . U . . .
H12A H 0.4391 0.2187 0.1634 0.039 Uiso 1 1 calc R U . . .
C13 C 0.3853(5) 0.1290(2) 0.0824(3) 0.0442(13) Uani 1 1 d . U . . .
H13A H 0.3417 0.0856 0.0915 0.066 Uiso 1 1 calc R U . . .
H13B H 0.4730 0.1195 0.0710 0.066 Uiso 1 1 calc R U . . .
H13C H 0.3322 0.1536 0.0250 0.066 Uiso 1 1 calc R U . . .
C14 C 0.2607(5) 0.1900(3) 0.1925(5) 0.0784(19) Uani 1 1 d . U . . .
H14A H 0.2045 0.2066 0.1297 0.118 Uiso 1 1 calc R U . . .
H14B H 0.2670 0.2255 0.2437 0.118 Uiso 1 1 calc R U . . .
H14C H 0.2222 0.1482 0.2135 0.118 Uiso 1 1 calc R U . . .

loop_
_atom_site_aniso_label
_atom_site_aniso_U_11
_atom_site_aniso_U_22
_atom_site_aniso_U_33
_atom_site_aniso_U_23
_atom_site_aniso_U_13
_atom_site_aniso_U_12
Ni1 0.0290(3) 0.0114(3) 0.0210(3) -0.0003(2) 0.0076(2) -0.0041(2)
Br1 0.0592(4) 0.0178(2) 0.0626(4) -0.0146(2) 0.0218(3) -0.0107(2)
Br2 0.0376(3) 0.0355(3) 0.0559(4) -0.0013(3) 0.0181(2) -0.0143(2)
P1 0.0272(6) 0.0095(5) 0.0212(6) -0.0024(5) 0.0060(5) 0.0016(4)
P2 0.0249(6) 0.0138(5) 0.0199(6) 0.0001(5) 0.0112(5) -0.0005(4)
B3 0.029(3) 0.018(2) 0.014(3) 0.004(2) 0.010(2) 0.002(2)
B4 0.035(3) 0.011(2) 0.037(3) 0.003(2) 0.013(2) 0.001(2)
B5 0.041(3) 0.017(2) 0.032(3) -0.009(2) 0.017(3) -0.005(2)
B6 0.037(3) 0.022(3) 0.011(3) -0.001(2) 0.003(2) -0.004(2)
B7 0.032(3) 0.020(2) 0.027(3) 0.000(2) 0.016(2) -0.002(2)
B8 0.037(3) 0.016(2) 0.036(3) 0.002(2) 0.016(3) -0.006(2)
B9 0.040(3) 0.018(3) 0.046(4) -0.009(3) 0.020(3) -0.009(2)
B10 0.043(3) 0.030(3) 0.027(3) -0.008(3) 0.009(3) -0.010(2)
B11 0.026(3) 0.025(3) 0.029(3) -0.001(2) 0.004(2) -0.007(2)
B12 0.033(3) 0.022(3) 0.037(3) -0.004(3) 0.016(2) -0.010(2)
C1 0.022(2) 0.0131(19) 0.016(2) -0.0007(18) 0.0081(17) 0.0010(16)
C2 0.026(2) 0.014(2) 0.017(2) -0.0030(18) 0.0113(18) -0.0008(17)
C3 0.044(3) 0.021(2) 0.041(3) 0.005(2) -0.007(2) 0.006(2)
C4 0.072(4) 0.039(3) 0.043(3) 0.025(3) -0.003(3) -0.001(3)
C5 0.075(4) 0.034(3) 0.086(5) 0.004(3) 0.004(3) 0.030(3)
C6 0.049(3) 0.022(2) 0.039(3) -0.017(2) 0.024(2) -0.002(2)
C7 0.050(3) 0.052(3) 0.076(4) -0.029(3) 0.037(3) -0.001(3)
C8 0.073(4) 0.046(3) 0.031(3) -0.017(3) 0.027(3) -0.010(3)
C9 0.042(3) 0.032(2) 0.036(3) -0.008(2) 0.028(2) -0.009(2)
C10 0.067(4) 0.056(3) 0.031(3) 0.002(3) 0.028(3) -0.011(3)
C11 0.064(4) 0.052(3) 0.071(4) -0.027(3) 0.040(3) 0.002(3)
C12 0.033(3) 0.030(2) 0.033(3) 0.007(2) 0.004(2) 0.001(2)
C13 0.055(3) 0.042(3) 0.029(3) 0.003(3) -0.003(2) 0.001(2)
C14 0.046(4) 0.116(5) 0.072(4) 0.004(4) 0.011(3) 0.030(3)

loop_
_atom_type_symbol
_atom_type_description
_atom_type_scat_dispersion_real
_atom_type_scat_dispersion_imag
_atom_type_scat_source
C C 0.0033 0.0016 'International Tables Vol C Tables 4.2.6.8 and 6.1.1.4'
H H 0.0000 0.0000 'International Tables Vol C Tables 4.2.6.8 and 6.1.1.4'
B B 0.0013 0.0007 'International Tables Vol C Tables 4.2.6.8 and 6.1.1.4'
P P 0.1023 0.0942 'International Tables Vol C Tables 4.2.6.8 and 6.1.1.4'
Ni Ni 0.3393 1.1124 'International Tables Vol C Tables 4.2.6.8 and 6.1.1.4'
Br Br -0.2901 2.4595 'International Tables Vol C Tables 4.2.6.8 and 6.1.1.4'

loop_
_geom_angle_atom_site_label_1
_geom_angle_atom_site_label_2
_geom_angle_atom_site_label_3
_geom_angle
_geom_angle_site_symmetry_1
_geom_angle_site_symmetry_3
P2 Ni1 P1 94.61(4) . .
P2 Ni1 Br1 172.74(4) . .
P1 Ni1 Br1 86.38(3) . .
P2 Ni1 Br2 87.53(4) . .
P1 Ni1 Br2 172.51(4) . .
Br1 Ni1 Br2 92.40(2) . .
C6 P1 C3 106.7(2) . .
C6 P1 C1 106.78(18) . .
C3 P1 C1 104.60(18) . .
C6 P1 Ni1 119.32(15) . .
C3 P1 Ni1 108.39(16) . .
C1 P1 Ni1 110.02(12) . .
C9 P2 C12 107.0(2) . .
C9 P2 C2 107.34(18) . .
C12 P2 C2 105.26(18) . .
C9 P2 Ni1 118.42(14) . .
C12 P2 Ni1 108.23(14) . .
C2 P2 Ni1 109.78(12) . .
C2 B3 C1 60.2(2) . .
C2 B3 B7 107.5(3) . .
C1 B3 B7 59.0(2) . .
C2 B3 B8 105.7(3) . .
C1 B3 B8 105.9(3) . .
B7 B3 B8 60.1(3) . .
C2 B3 B4 58.3(2) . .
C1 B3 B4 106.7(3) . .
B7 B3 B4 108.5(3) . .
B8 B3 B4 60.0(3) . .
C2 B3 H3 122.8 . .
C1 B3 H3 122.8 . .
B7 B3 H3 121.4 . .
B8 B3 H3 122.9 . .
B4 B3 H3 122.0 . .
C2 B4 B5 59.4(2) . .
C2 B4 B8 105.6(3) . .
B5 B4 B8 108.1(3) . .
C2 B4 B9 106.1(3) . .
B5 B4 B9 60.3(3) . .
B8 B4 B9 59.8(3) . .
C2 B4 B3 58.7(2) . .
B5 B4 B3 107.5(3) . .
B8 B4 B3 59.6(3) . .
B9 B4 B3 107.2(3) . .
C2 B4 H4 123.6 . .
B5 B4 H4 121.4 . .
B8 B4 H4 122.3 . .
B9 B4 H4 122.2 . .
B3 B4 H4 122.3 . .
C2 B5 B4 58.2(2) . .
C2 B5 B10 105.8(3) . .
B4 B5 B10 108.6(4) . .
C2 B5 B9 104.9(3) . .
B4 B5 B9 60.0(3) . .
B10 B5 B9 60.7(3) . .
C2 B5 B6 59.3(2) . .
B4 B5 B6 107.6(3) . .
B10 B5 B6 59.6(3) . .
B9 B5 B6 107.7(4) . .
C2 B5 H5 124.3 . .
B4 B5 H5 121.7 . .
B10 B5 H5 121.7 . .
B9 B5 H5 122.3 . .
B6 B5 H5 121.8 . .
C1 B6 C2 59.7(2) . .
C1 B6 B10 105.6(3) . .
C2 B6 B10 105.6(3) . .
C1 B6 B5 106.7(3) . .
C2 B6 B5 58.6(2) . .
B10 B6 B5 60.1(3) . .
C1 B6 B11 57.9(2) . .
C2 B6 B11 105.5(3) . .
B10 B6 B11 59.8(3) . .
B5 B6 B11 107.5(3) . .
C1 B6 H6 123.1 . .
C2 B6 H6 123.4 . .
B10 B6 H6 122.7 . .
B5 B6 H6 121.9 . .
B11 B6 H6 122.8 . .
C1 B7 B3 59.4(2) . .
C1 B7 B11 58.5(2) . .
B3 B7 B11 107.5(3) . .
C1 B7 B8 106.1(3) . .
B3 B7 B8 60.1(2) . .
B11 B7 B8 107.9(3) . .
C1 B7 B12 105.2(3) . .
B3 B7 B12 108.1(3) . .
B11 B7 B12 59.5(3) . .
B8 B7 B12 60.5(3) . .
C1 B7 H7 123.9 . .
B3 B7 H7 121.5 . .
B11 B7 H7 122.1 . .
B8 B7 H7 121.7 . .
B12 B7 H7 122.3 . .
B3 B8 B7 59.9(3) . .
B3 B8 B9 108.0(3) . .
B7 B8 B9 108.3(4) . .
B3 B8 B4 60.4(3) . .
B7 B8 B4 108.6(3) . .
B9 B8 B4 60.1(3) . .
B3 B8 B12 107.7(3) . .
B7 B8 B12 60.2(3) . .
B9 B8 B12 59.7(3) . .
B4 B8 B12 108.0(4) . .
B3 B8 H8 121.8 . .
B7 B8 H8 121.4 . .
B9 B8 H8 121.7 . .
B4 B8 H8 121.3 . .
B12 B8 H8 121.9 . .
B8 B9 B12 60.7(3) . .
B8 B9 B4 60.1(3) . .
B12 B9 B4 108.8(3) . .
B8 B9 B5 107.9(3) . .
B12 B9 B5 108.3(3) . .
B4 B9 B5 59.7(3) . .
B8 B9 B10 108.2(3) . .
B12 B9 B10 60.2(3) . .
B4 B9 B10 107.6(3) . .
B5 B9 B10 59.6(3) . .
B8 B9 H9 121.4 . .
B12 B9 H9 121.0 . .
B4 B9 H9 121.7 . .
B5 B9 H9 122.0 . .
B10 B9 H9 121.9 . .
B6 B10 B11 60.8(3) . .
B6 B10 B5 60.3(3) . .
B11 B10 B5 108.4(3) . .
B6 B10 B12 107.9(4) . .
B11 B10 B12 59.2(3) . .
B5 B10 B12 107.5(4) . .
B6 B10 B9 107.4(4) . .
B11 B10 B9 106.5(4) . .
B5 B10 B9 59.7(3) . .
B12 B10 B9 59.2(3) . .
B6 B10 H10 121.3 . .
B11 B10 H10 122.0 . .
B5 B10 H10 121.5 . .
B12 B10 H10 122.3 . .
B9 B10 H10 122.8 . .
C1 B11 B12 106.9(3) . .
C1 B11 B7 59.4(3) . .
B12 B11 B7 60.8(3) . .
C1 B11 B10 106.0(3) . .
B12 B11 B10 60.8(3) . .
B7 B11 B10 109.1(3) . .
C1 B11 B6 58.8(2) . .
B12 B11 B6 108.1(3) . .
B7 B11 B6 107.8(3) . .
B10 B11 B6 59.4(3) . .
C1 B11 H11 123.5 . .
B12 B11 H11 121.3 . .
B7 B11 H11 121.1 . .
B10 B11 H11 121.8 . .
B6 B11 H11 122.2 . .
B11 B12 B9 108.3(3) . .
B11 B12 B7 59.7(3) . .
B9 B12 B7 107.4(4) . .
B11 B12 B8 107.1(3) . .
B9 B12 B8 59.6(3) . .
B7 B12 B8 59.3(3) . .
B11 B12 B10 60.0(3) . .
B9 B12 B10 60.6(3) . .
B7 B12 B10 107.7(3) . .
B8 B12 B10 107.7(4) . .
B11 B12 H12 121.8 . .
B9 B12 H12 121.6 . .
B7 B12 H12 122.3 . .
B8 B12 H12 122.4 . .
B10 B12 H12 121.5 . .
B11 C1 B7 62.1(3) . .
B11 C1 B6 63.3(3) . .
B7 C1 B6 113.6(3) . .
B11 C1 C2 110.3(3) . .
B7 C1 C2 108.9(3) . .
B6 C1 C2 60.6(2) . .
B11 C1 B3 112.3(3) . .
B7 C1 B3 61.6(3) . .
B6 C1 B3 111.4(3) . .
C2 C1 B3 59.4(2) . .
B11 C1 P1 125.2(3) . .
B7 C1 P1 128.5(3) . .
B6 C1 P1 112.8(2) . .
C2 C1 P1 112.5(2) . .
B3 C1 P1 118.3(2) . .
B4 C2 B3 63.1(2) . .
B4 C2 C1 110.7(3) . .
B3 C2 C1 60.5(2) . .
B4 C2 B5 62.4(3) . .
B3 C2 B5 113.4(3) . .
C1 C2 B5 109.4(3) . .
B4 C2 B6 113.2(3) . .
B3 C2 B6 111.5(3) . .
C1 C2 B6 59.7(2) . .
B5 C2 B6 62.1(2) . .
B4 C2 P2 124.2(3) . .
B3 C2 P2 113.0(3) . .
C1 C2 P2 112.8(2) . .
B5 C2 P2 128.1(3) . .
B6 C2 P2 118.3(3) . .
C5 C3 C4 109.5(4) . .
C5 C3 P1 114.6(3) . .
C4 C3 P1 110.8(3) . .
C5 C3 H3A 107.2 . .
C4 C3 H3A 107.2 . .
P1 C3 H3A 107.2 . .
C3 C4 H4A 109.5 . .
C3 C4 H4B 109.5 . .
H4A C4 H4B 109.5 . .
C3 C4 H4C 109.5 . .
H4A C4 H4C 109.5 . .
H4B C4 H4C 109.5 . .
C3 C5 H5A 109.5 . .
C3 C5 H5B 109.5 . .
H5A C5 H5B 109.5 . .
C3 C5 H5C 109.5 . .
H5A C5 H5C 109.5 . .
H5B C5 H5C 109.5 . .
C8 C6 C7 111.3(4) . .
C8 C6 P1 112.9(3) . .
C7 C6 P1 117.0(3) . .
C8 C6 H6A 104.7 . .
C7 C6 H6A 104.7 . .
P1 C6 H6A 104.7 . .
C6 C7 H7A 109.5 . .
C6 C7 H7B 109.5 . .
H7A C7 H7B 109.5 . .
C6 C7 H7C 109.5 . .
H7A C7 H7C 109.5 . .
H7B C7 H7C 109.5 . .
C6 C8 H8A 109.5 . .
C6 C8 H8B 109.5 . .
H8A C8 H8B 109.5 . .
C6 C8 H8C 109.5 . .
H8A C8 H8C 109.5 . .
H8B C8 H8C 109.5 . .
C11 C9 C10 111.9(4) . .
C11 C9 P2 117.5(3) . .
C10 C9 P2 112.6(3) . .
C11 C9 H9A 104.4 . .
C10 C9 H9A 104.4 . .
P2 C9 H9A 104.4 . .
C9 C10 H10A 109.5 . .
C9 C10 H10B 109.5 . .
H10A C10 H10B 109.5 . .
C9 C10 H10C 109.5 . .
H10A C10 H10C 109.5 . .
H10B C10 H10C 109.5 . .
C9 C11 H11A 109.5 . .
C9 C11 H11B 109.5 . .
H11A C11 H11B 109.5 . .
C9 C11 H11C 109.5 . .
H11A C11 H11C 109.5 . .
H11B C11 H11C 109.5 . .
C14 C12 C13 108.7(4) . .
C14 C12 P2 115.4(3) . .
C13 C12 P2 111.6(3) . .
C14 C12 H12A 106.9 . .
C13 C12 H12A 106.9 . .
P2 C12 H12A 106.9 . .
C12 C13 H13A 109.5 . .
C12 C13 H13B 109.5 . .
H13A C13 H13B 109.5 . .
C12 C13 H13C 109.5 . .
H13A C13 H13C 109.5 . .
H13B C13 H13C 109.5 . .
C12 C14 H14A 109.5 . .
C12 C14 H14B 109.5 . .
H14A C14 H14B 109.5 . .
C12 C14 H14C 109.5 . .
H14A C14 H14C 109.5 . .
H14B C14 H14C 109.5 . .

loop_
_geom_bond_atom_site_label_1
_geom_bond_atom_site_label_2
_geom_bond_distance
_geom_bond_site_symmetry_2
Ni1 P2 2.1577(11) .
Ni1 P1 2.1606(12) .
Ni1 Br1 2.3305(7) .
Ni1 Br2 2.3440(7) .
P1 C6 1.847(4) .
P1 C3 1.877(4) .
P1 C1 1.884(4) .
P2 C9 1.850(4) .
P2 C12 1.868(4) .
P2 C2 1.888(4) .
B3 C2 1.703(6) .
B3 C1 1.722(6) .
B3 B7 1.761(7) .
B3 B8 1.764(6) .
B3 B4 1.778(6) .
B3 H3 1.1000 .
B4 C2 1.697(5) .
B4 B5 1.768(7) .
B4 B8 1.772(7) .
B4 B9 1.773(7) .
B4 H4 1.1000 .
B5 C2 1.719(6) .
B5 B10 1.777(7) .
B5 B9 1.778(7) .
B5 B6 1.780(6) .
B5 H5 1.1000 .
B6 C1 1.716(6) .
B6 C2 1.733(6) .
B6 B10 1.768(7) .
B6 B11 1.792(7) .
B6 H6 1.1000 .
B7 C1 1.716(6) .
B7 B11 1.763(7) .
B7 B8 1.765(6) .
B7 B12 1.782(7) .
B7 H7 1.1000 .
B8 B9 1.767(7) .
B8 B12 1.787(7) .
B8 H8 1.1000 .
B9 B12 1.769(7) .
B9 B10 1.796(7) .
B9 H9 1.1000 .
B10 B11 1.775(7) .
B10 B12 1.788(7) .
B10 H10 1.1000 .
B11 C1 1.700(6) .
B11 B12 1.759(6) .
B11 H11 1.1000 .
B12 H12 1.1000 .
C1 C2 1.717(5) .
C3 C5 1.528(6) .
C3 C4 1.539(7) .
C3 H3A 0.9800 .
C4 H4A 0.9600 .
C4 H4B 0.9600 .
C4 H4C 0.9600 .
C5 H5A 0.9600 .
C5 H5B 0.9600 .
C5 H5C 0.9600 .
C6 C8 1.516(6) .
C6 C7 1.547(6) .
C6 H6A 0.9800 .
C7 H7A 0.9600 .
C7 H7B 0.9600 .
C7 H7C 0.9600 .
C8 H8A 0.9600 .
C8 H8B 0.9600 .
C8 H8C 0.9600 .
C9 C11 1.508(5) .
C9 C10 1.532(6) .
C9 H9A 0.9800 .
C10 H10A 0.9600 .
C10 H10B 0.9600 .
C10 H10C 0.9600 .
C11 H11A 0.9600 .
C11 H11B 0.9600 .
C11 H11C 0.9600 .
C12 C14 1.506(6) .
C12 C13 1.522(6) .
C12 H12A 0.9800 .
C13 H13A 0.9600 .
C13 H13B 0.9600 .
C13 H13C 0.9600 .
C14 H14A 0.9600 .
C14 H14B 0.9600 .
C14 H14C 0.9600 .

loop_
_geom_torsion_atom_site_label_1
_geom_torsion_atom_site_label_2
_geom_torsion_atom_site_label_3
_geom_torsion_atom_site_label_4
_geom_torsion
_geom_torsion_site_symmetry_1
_geom_torsion_site_symmetry_2
_geom_torsion_site_symmetry_3
_geom_torsion_site_symmetry_4
C1 B3 B4 C2 -37.3(3) . . . .
B7 B3 B4 C2 -99.5(3) . . . .
B8 B3 B4 C2 -136.3(3) . . . .
C2 B3 B4 B5 35.2(3) . . . .
C1 B3 B4 B5 -2.1(4) . . . .
B7 B3 B4 B5 -64.3(4) . . . .
B8 B3 B4 B5 -101.1(4) . . . .
C2 B3 B4 B8 136.3(3) . . . .
C1 B3 B4 B8 99.0(3) . . . .
B7 B3 B4 B8 36.8(3) . . . .
C2 B3 B4 B9 98.7(4) . . . .
C1 B3 B4 B9 61.4(4) . . . .
B7 B3 B4 B9 -0.8(4) . . . .
B8 B3 B4 B9 -37.6(3) . . . .
B8 B4 B5 C2 -97.8(3) . . . .
B9 B4 B5 C2 -135.1(3) . . . .
B3 B4 B5 C2 -34.9(3) . . . .
C2 B4 B5 B10 97.4(3) . . . .
B8 B4 B5 B10 -0.4(4) . . . .
B9 B4 B5 B10 -37.7(3) . . . .
B3 B4 B5 B10 62.5(4) . . . .
C2 B4 B5 B9 135.1(3) . . . .
B8 B4 B5 B9 37.2(3) . . . .
B3 B4 B5 B9 100.2(4) . . . .
C2 B4 B5 B6 34.3(3) . . . .
B8 B4 B5 B6 -63.5(4) . . . .
B9 B4 B5 B6 -100.7(4) . . . .
B3 B4 B5 B6 -0.6(4) . . . .
C2 B5 B6 C1 36.9(3) . . . .
B4 B5 B6 C1 3.0(4) . . . .
B10 B5 B6 C1 -98.7(4) . . . .
B9 B5 B6 C1 -60.3(4) . . . .
B4 B5 B6 C2 -33.9(3) . . . .
B10 B5 B6 C2 -135.6(4) . . . .
B9 B5 B6 C2 -97.2(4) . . . .
C2 B5 B6 B10 135.6(4) . . . .
B4 B5 B6 B10 101.7(4) . . . .
B9 B5 B6 B10 38.4(3) . . . .
C2 B5 B6 B11 97.7(3) . . . .
B4 B5 B6 B11 63.9(4) . . . .
B10 B5 B6 B11 -37.8(3) . . . .
B9 B5 B6 B11 0.6(4) . . . .
C2 B3 B7 C1 37.1(3) . . . .
B8 B3 B7 C1 135.5(3) . . . .
B4 B3 B7 C1 98.7(3) . . . .
C2 B3 B7 B11 2.6(4) . . . .
C1 B3 B7 B11 -34.5(3) . . . .
B8 B3 B7 B11 101.0(4) . . . .
B4 B3 B7 B11 64.2(4) . . . .
C2 B3 B7 B8 -98.4(3) . . . .
C1 B3 B7 B8 -135.5(3) . . . .
B4 B3 B7 B8 -36.8(3) . . . .
C2 B3 B7 B12 -60.2(4) . . . .
C1 B3 B7 B12 -97.3(3) . . . .
B8 B3 B7 B12 38.2(3) . . . .
B4 B3 B7 B12 1.4(4) . . . .
C2 B3 B8 B7 101.4(3) . . . .
C1 B3 B8 B7 38.7(3) . . . .
B4 B3 B8 B7 139.0(4) . . . .
C2 B3 B8 B9 0.4(4) . . . .
C1 B3 B8 B9 -62.4(4) . . . .
B7 B3 B8 B9 -101.1(4) . . . .
B4 B3 B8 B9 38.0(3) . . . .
C2 B3 B8 B4 -37.6(3) . . . .
C1 B3 B8 B4 -100.4(3) . . . .
B7 B3 B8 B4 -139.0(4) . . . .
C2 B3 B8 B12 63.5(4) . . . .
C1 B3 B8 B12 0.7(4) . . . .
B7 B3 B8 B12 -38.0(3) . . . .
B4 B3 B8 B12 101.1(4) . . . .
C1 B7 B8 B3 -38.9(3) . . . .
B11 B7 B8 B3 -100.3(4) . . . .
B12 B7 B8 B3 -137.5(4) . . . .
C1 B7 B8 B9 61.8(4) . . . .
B3 B7 B8 B9 100.7(4) . . . .
B11 B7 B8 B9 0.4(4) . . . .
B12 B7 B8 B9 -36.8(3) . . . .
C1 B7 B8 B4 -1.9(4) . . . .
B3 B7 B8 B4 36.9(3) . . . .
B11 B7 B8 B4 -63.3(4) . . . .
B12 B7 B8 B4 -100.6(4) . . . .
C1 B7 B8 B12 98.7(4) . . . .
B3 B7 B8 B12 137.5(4) . . . .
B11 B7 B8 B12 37.3(3) . . . .
C2 B4 B8 B3 37.8(3) . . . .
B5 B4 B8 B3 100.1(3) . . . .
B9 B4 B8 B3 137.6(3) . . . .
C2 B4 B8 B7 1.0(4) . . . .
B5 B4 B8 B7 63.4(4) . . . .
B9 B4 B8 B7 100.8(4) . . . .
B3 B4 B8 B7 -36.7(3) . . . .
C2 B4 B8 B9 -99.8(3) . . . .
B5 B4 B8 B9 -37.4(3) . . . .
B3 B4 B8 B9 -137.6(3) . . . .
C2 B4 B8 B12 -62.8(4) . . . .
B5 B4 B8 B12 -0.4(4) . . . .
B9 B4 B8 B12 37.0(3) . . . .
B3 B4 B8 B12 -100.5(3) . . . .
B3 B8 B9 B12 100.4(4) . . . .
B7 B8 B9 B12 37.1(3) . . . .
B4 B8 B9 B12 138.5(3) . . . .
B3 B8 B9 B4 -38.1(3) . . . .
B7 B8 B9 B4 -101.4(3) . . . .
B12 B8 B9 B4 -138.5(3) . . . .
B3 B8 B9 B5 -0.9(5) . . . .
B7 B8 B9 B5 -64.3(4) . . . .
B4 B8 B9 B5 37.2(3) . . . .
B12 B8 B9 B5 -101.3(4) . . . .
B3 B8 B9 B10 62.2(4) . . . .
B7 B8 B9 B10 -1.2(5) . . . .
B4 B8 B9 B10 100.3(4) . . . .
B12 B8 B9 B10 -38.2(3) . . . .
C2 B4 B9 B8 99.0(3) . . . .
B5 B4 B9 B8 138.3(3) . . . .
B3 B4 B9 B8 37.5(3) . . . .
C2 B4 B9 B12 61.4(4) . . . .
B5 B4 B9 B12 100.7(4) . . . .
B8 B4 B9 B12 -37.6(3) . . . .
B3 B4 B9 B12 -0.1(4) . . . .
C2 B4 B9 B5 -39.3(3) . . . .
B8 B4 B9 B5 -138.3(3) . . . .
B3 B4 B9 B5 -100.7(3) . . . .
C2 B4 B9 B10 -2.3(5) . . . .
B5 B4 B9 B10 37.0(3) . . . .
B8 B4 B9 B10 -101.3(4) . . . .
B3 B4 B9 B10 -63.8(4) . . . .
C2 B5 B9 B8 1.1(4) . . . .
B4 B5 B9 B8 -37.3(3) . . . .
B10 B5 B9 B8 101.1(4) . . . .
B6 B5 B9 B8 63.1(4) . . . .
C2 B5 B9 B12 -63.1(4) . . . .
B4 B5 B9 B12 -101.5(4) . . . .
B10 B5 B9 B12 36.8(3) . . . .
B6 B5 B9 B12 -1.1(5) . . . .
C2 B5 B9 B4 38.4(3) . . . .
B10 B5 B9 B4 138.4(4) . . . .
B6 B5 B9 B4 100.4(4) . . . .
C2 B5 B9 B10 -100.0(3) . . . .
B4 B5 B9 B10 -138.4(4) . . . .
B6 B5 B9 B10 -37.9(3) . . . .
C1 B6 B10 B11 -36.8(3) . . . .
C2 B6 B10 B11 -99.1(3) . . . .
B5 B6 B10 B11 -137.4(4) . . . .
C1 B6 B10 B5 100.5(3) . . . .
C2 B6 B10 B5 38.3(3) . . . .
B11 B6 B10 B5 137.4(4) . . . .
C1 B6 B10 B12 0.2(4) . . . .
C2 B6 B10 B12 -62.0(4) . . . .
B5 B6 B10 B12 -100.3(4) . . . .
B11 B6 B10 B12 37.1(3) . . . .
C1 B6 B10 B9 62.7(4) . . . .
C2 B6 B10 B9 0.4(5) . . . .
B5 B6 B10 B9 -37.9(3) . . . .
B11 B6 B10 B9 99.5(4) . . . .
C2 B5 B10 B6 -38.7(3) . . . .
B4 B5 B10 B6 -99.9(3) . . . .
B9 B5 B10 B6 -137.2(4) . . . .
C2 B5 B10 B11 -0.2(4) . . . .
B4 B5 B10 B11 -61.4(4) . . . .
B9 B5 B10 B11 -98.7(4) . . . .
B6 B5 B10 B11 38.5(3) . . . .
C2 B5 B10 B12 62.3(4) . . . .
B4 B5 B10 B12 1.2(4) . . . .
B9 B5 B10 B12 -36.2(3) . . . .
B6 B5 B10 B12 101.0(4) . . . .
C2 B5 B10 B9 98.5(4) . . . .
B4 B5 B10 B9 37.4(3) . . . .
B6 B5 B10 B9 137.2(4) . . . .
B8 B9 B10 B6 -62.3(4) . . . .
B12 B9 B10 B6 -100.8(4) . . . .
B4 B9 B10 B6 1.2(5) . . . .
B5 B9 B10 B6 38.2(3) . . . .
B8 B9 B10 B11 1.5(5) . . . .
B12 B9 B10 B11 -37.0(3) . . . .
B4 B9 B10 B11 65.0(4) . . . .
B5 B9 B10 B11 102.0(4) . . . .
B8 B9 B10 B5 -100.5(4) . . . .
B12 B9 B10 B5 -139.0(4) . . . .
B4 B9 B10 B5 -37.0(3) . . . .
B8 B9 B10 B12 38.5(3) . . . .
B4 B9 B10 B12 102.0(4) . . . .
B5 B9 B10 B12 139.0(4) . . . .
B3 B7 B11 C1 34.9(3) . . . .
B8 B7 B11 C1 98.3(3) . . . .
B12 B7 B11 C1 136.0(3) . . . .
C1 B7 B11 B12 -136.0(3) . . . .
B3 B7 B11 B12 -101.1(3) . . . .
B8 B7 B11 B12 -37.7(3) . . . .
C1 B7 B11 B10 -97.7(3) . . . .
B3 B7 B11 B10 -62.8(4) . . . .
B8 B7 B11 B10 0.5(4) . . . .
B12 B7 B11 B10 38.2(3) . . . .
C1 B7 B11 B6 -34.7(3) . . . .
B3 B7 B11 B6 0.2(4) . . . .
B8 B7 B11 B6 63.5(4) . . . .
B12 B7 B11 B6 101.2(4) . . . .
B6 B10 B11 C1 37.3(3) . . . .
B5 B10 B11 C1 -0.9(4) . . . .
B12 B10 B11 C1 -100.7(4) . . . .
B9 B10 B11 C1 -63.8(4) . . . .
B6 B10 B11 B12 138.1(4) . . . .
B5 B10 B11 B12 99.8(4) . . . .
B9 B10 B11 B12 37.0(3) . . . .
B6 B10 B11 B7 99.9(4) . . . .
B5 B10 B11 B7 61.6(4) . . . .
B12 B10 B11 B7 -38.2(3) . . . .
B9 B10 B11 B7 -1.2(4) . . . .
B5 B10 B11 B6 -38.3(3) . . . .
B12 B10 B11 B6 -138.1(4) . . . .
B9 B10 B11 B6 -101.1(4) . . . .
C2 B6 B11 C1 -37.7(3) . . . .
B10 B6 B11 C1 -137.0(3) . . . .
B5 B6 B11 C1 -99.0(3) . . . .
C1 B6 B11 B12 99.2(3) . . . .
C2 B6 B11 B12 61.5(4) . . . .
B10 B6 B11 B12 -37.8(3) . . . .
B5 B6 B11 B12 0.2(4) . . . .
C1 B6 B11 B7 35.0(3) . . . .
C2 B6 B11 B7 -2.8(4) . . . .
B10 B6 B11 B7 -102.1(4) . . . .
B5 B6 B11 B7 -64.1(4) . . . .
C1 B6 B11 B10 137.0(3) . . . .
C2 B6 B11 B10 99.3(3) . . . .
B5 B6 B11 B10 38.0(3) . . . .
C1 B11 B12 B9 61.1(4) . . . .
B7 B11 B12 B9 99.8(4) . . . .
B10 B11 B12 B9 -38.1(3) . . . .
B6 B11 B12 B9 -0.8(5) . . . .
C1 B11 B12 B7 -38.7(3) . . . .
B10 B11 B12 B7 -137.9(4) . . . .
B6 B11 B12 B7 -100.7(4) . . . .
C1 B11 B12 B8 -1.7(4) . . . .
B7 B11 B12 B8 37.0(3) . . . .
B10 B11 B12 B8 -101.0(4) . . . .
B6 B11 B12 B8 -63.7(4) . . . .
C1 B11 B12 B10 99.2(4) . . . .
B7 B11 B12 B10 137.9(4) . . . .
B6 B11 B12 B10 37.2(3) . . . .
B8 B9 B12 B11 -99.5(4) . . . .
B4 B9 B12 B11 -62.2(4) . . . .
B5 B9 B12 B11 1.2(5) . . . .
B10 B9 B12 B11 37.8(3) . . . .
B8 B9 B12 B7 -36.4(3) . . . .
B4 B9 B12 B7 0.9(5) . . . .
B5 B9 B12 B7 64.3(4) . . . .
B10 B9 B12 B7 100.9(4) . . . .
B4 B9 B12 B8 37.3(3) . . . .
B5 B9 B12 B8 100.7(4) . . . .
B10 B9 B12 B8 137.3(3) . . . .
B8 B9 B12 B10 -137.3(3) . . . .
B4 B9 B12 B10 -100.0(4) . . . .
B5 B9 B12 B10 -36.6(3) . . . .
C1 B7 B12 B11 37.9(3) . . . .
B3 B7 B12 B11 100.1(4) . . . .
B8 B7 B12 B11 138.0(4) . . . .
C1 B7 B12 B9 -63.6(4) . . . .
B3 B7 B12 B9 -1.4(4) . . . .
B11 B7 B12 B9 -101.5(4) . . . .
B8 B7 B12 B9 36.6(3) . . . .
C1 B7 B12 B8 -100.2(3) . . . .
B3 B7 B12 B8 -38.0(3) . . . .
B11 B7 B12 B8 -138.0(4) . . . .
C1 B7 B12 B10 0.3(4) . . . .
B3 B7 B12 B10 62.5(4) . . . .
B11 B7 B12 B10 -37.5(3) . . . .
B8 B7 B12 B10 100.5(4) . . . .
B3 B8 B12 B11 0.6(5) . . . .
B7 B8 B12 B11 -37.2(3) . . . .
B9 B8 B12 B11 101.6(4) . . . .
B4 B8 B12 B11 64.4(4) . . . .
B3 B8 B12 B9 -100.9(4) . . . .
B7 B8 B12 B9 -138.7(4) . . . .
B4 B8 B12 B9 -37.2(3) . . . .
B3 B8 B12 B7 37.8(3) . . . .
B9 B8 B12 B7 138.7(4) . . . .
B4 B8 B12 B7 101.6(3) . . . .
B3 B8 B12 B10 -62.6(4) . . . .
B7 B8 B12 B10 -100.4(4) . . . .
B9 B8 B12 B10 38.3(3) . . . .
B4 B8 B12 B10 1.1(4) . . . .
B6 B10 B12 B11 -37.8(3) . . . .
B5 B10 B12 B11 -101.4(4) . . . .
B9 B10 B12 B11 -137.8(4) . . . .
B6 B10 B12 B9 100.0(4) . . . .
B11 B10 B12 B9 137.8(4) . . . .
B5 B10 B12 B9 36.4(3) . . . .
B6 B10 B12 B7 -0.4(5) . . . .
B11 B10 B12 B7 37.4(3) . . . .
B5 B10 B12 B7 -64.0(4) . . . .
B9 B10 B12 B7 -100.4(4) . . . .
B6 B10 B12 B8 62.2(4) . . . .
B11 B10 B12 B8 100.0(4) . . . .
B5 B10 B12 B8 -1.4(4) . . . .
B9 B10 B12 B8 -37.8(3) . . . .
B12 B11 C1 B7 39.4(3) . . . .
B10 B11 C1 B7 103.0(4) . . . .
B6 B11 C1 B7 140.7(3) . . . .
B12 B11 C1 B6 -101.3(4) . . . .
B7 B11 C1 B6 -140.7(3) . . . .
B10 B11 C1 B6 -37.6(3) . . . .
B12 B11 C1 C2 -61.9(4) . . . .
B7 B11 C1 C2 -101.3(3) . . . .
B10 B11 C1 C2 1.8(4) . . . .
B6 B11 C1 C2 39.4(3) . . . .
B12 B11 C1 B3 2.3(4) . . . .
B7 B11 C1 B3 -37.1(3) . . . .
B10 B11 C1 B3 66.0(4) . . . .
B6 B11 C1 B3 103.6(3) . . . .
B12 B11 C1 P1 158.6(3) . . . .
B7 B11 C1 P1 119.2(3) . . . .
B10 B11 C1 P1 -137.7(3) . . . .
B6 B11 C1 P1 -100.1(3) . . . .
B3 B7 C1 B11 -140.7(3) . . . .
B8 B7 C1 B11 -101.5(4) . . . .
B12 B7 C1 B11 -38.4(3) . . . .
B3 B7 C1 B6 -102.5(3) . . . .
B11 B7 C1 B6 38.2(3) . . . .
B8 B7 C1 B6 -63.3(4) . . . .
B12 B7 C1 B6 -0.2(4) . . . .
B3 B7 C1 C2 -37.1(3) . . . .
B11 B7 C1 C2 103.6(3) . . . .
B8 B7 C1 C2 2.1(4) . . . .
B12 B7 C1 C2 65.2(4) . . . .
B11 B7 C1 B3 140.7(3) . . . .
B8 B7 C1 B3 39.2(3) . . . .
B12 B7 C1 B3 102.3(3) . . . .
B3 B7 C1 P1 105.0(3) . . . .
B11 B7 C1 P1 -114.3(4) . . . .
B8 B7 C1 P1 144.2(3) . . . .
B12 B7 C1 P1 -152.7(3) . . . .
C2 B6 C1 B11 136.9(3) . . . .
B10 B6 C1 B11 37.7(3) . . . .
B5 B6 C1 B11 100.6(3) . . . .
C2 B6 C1 B7 99.2(3) . . . .
B10 B6 C1 B7 0.0(4) . . . .
B5 B6 C1 B7 62.8(4) . . . .
B11 B6 C1 B7 -37.7(3) . . . .
B10 B6 C1 C2 -99.2(3) . . . .
B5 B6 C1 C2 -36.4(3) . . . .
B11 B6 C1 C2 -136.9(3) . . . .
C2 B6 C1 B3 31.9(3) . . . .
B10 B6 C1 B3 -67.3(4) . . . .
B5 B6 C1 B3 -4.5(4) . . . .
B11 B6 C1 B3 -105.0(3) . . . .
C2 B6 C1 P1 -103.9(3) . . . .
B10 B6 C1 P1 156.9(3) . . . .
B5 B6 C1 P1 -140.2(3) . . . .
B11 B6 C1 P1 119.2(3) . . . .
C2 B3 C1 B11 -101.2(3) . . . .
B7 B3 C1 B11 37.3(3) . . . .
B8 B3 C1 B11 -1.9(4) . . . .
B4 B3 C1 B11 -64.7(4) . . . .
C2 B3 C1 B7 -138.4(3) . . . .
B8 B3 C1 B7 -39.2(3) . . . .
B4 B3 C1 B7 -102.0(3) . . . .
C2 B3 C1 B6 -32.4(3) . . . .
B7 B3 C1 B6 106.1(3) . . . .
B8 B3 C1 B6 66.9(4) . . . .
B4 B3 C1 B6 4.1(4) . . . .
B7 B3 C1 C2 138.4(3) . . . .
B8 B3 C1 C2 99.3(3) . . . .
B4 B3 C1 C2 36.5(3) . . . .
C2 B3 C1 P1 100.7(3) . . . .
B7 B3 C1 P1 -120.8(3) . . . .
B8 B3 C1 P1 -160.0(3) . . . .
B4 B3 C1 P1 137.2(3) . . . .
C6 P1 C1 B11 -86.1(3) . . . .
C3 P1 C1 B11 26.8(4) . . . .
Ni1 P1 C1 B11 143.0(3) . . . .
C6 P1 C1 B7 -5.9(4) . . . .
C3 P1 C1 B7 107.0(4) . . . .
Ni1 P1 C1 B7 -136.8(3) . . . .
C6 P1 C1 B6 -158.6(3) . . . .
C3 P1 C1 B6 -45.7(3) . . . .
Ni1 P1 C1 B6 70.6(3) . . . .
C6 P1 C1 C2 135.2(3) . . . .
C3 P1 C1 C2 -111.9(3) . . . .
Ni1 P1 C1 C2 4.3(3) . . . .
C6 P1 C1 B3 68.9(3) . . . .
C3 P1 C1 B3 -178.2(3) . . . .
Ni1 P1 C1 B3 -61.9(3) . . . .
B5 B4 C2 B3 -140.3(3) . . . .
B8 B4 C2 B3 -38.2(3) . . . .
B9 B4 C2 B3 -100.6(4) . . . .
B5 B4 C2 C1 -101.8(3) . . . .
B8 B4 C2 C1 0.3(4) . . . .
B9 B4 C2 C1 -62.1(4) . . . .
B3 B4 C2 C1 38.5(3) . . . .
B8 B4 C2 B5 102.1(4) . . . .
B9 B4 C2 B5 39.7(3) . . . .
B3 B4 C2 B5 140.3(3) . . . .
B5 B4 C2 B6 -36.9(3) . . . .
B8 B4 C2 B6 65.1(4) . . . .
B9 B4 C2 B6 2.7(4) . . . .
B3 B4 C2 B6 103.3(4) . . . .
B5 B4 C2 P2 119.1(3) . . . .
B8 B4 C2 P2 -138.9(3) . . . .
B9 B4 C2 P2 158.7(3) . . . .
B3 B4 C2 P2 -100.7(3) . . . .
C1 B3 C2 B4 138.0(3) . . . .
B7 B3 C2 B4 101.4(3) . . . .
B8 B3 C2 B4 38.4(3) . . . .
B7 B3 C2 C1 -36.6(3) . . . .
B8 B3 C2 C1 -99.6(3) . . . .
B4 B3 C2 C1 -138.0(3) . . . .
C1 B3 C2 B5 99.9(3) . . . .
B7 B3 C2 B5 63.3(4) . . . .
B8 B3 C2 B5 0.3(4) . . . .
B4 B3 C2 B5 -38.1(3) . . . .
C1 B3 C2 B6 32.1(3) . . . .
B7 B3 C2 B6 -4.5(4) . . . .
B8 B3 C2 B6 -67.5(4) . . . .
B4 B3 C2 B6 -105.9(3) . . . .
C1 B3 C2 P2 -104.0(3) . . . .
B7 B3 C2 P2 -140.6(3) . . . .
B8 B3 C2 P2 156.4(3) . . . .
B4 B3 C2 P2 118.0(3) . . . .
B11 C1 C2 B4 64.9(4) . . . .
B7 C1 C2 B4 -1.5(4) . . . .
B6 C1 C2 B4 105.5(3) . . . .
B3 C1 C2 B4 -39.6(3) . . . .
P1 C1 C2 B4 -150.2(3) . . . .
B11 C1 C2 B3 104.5(3) . . . .
B7 C1 C2 B3 38.1(3) . . . .
B6 C1 C2 B3 145.1(3) . . . .
P1 C1 C2 B3 -110.5(3) . . . .
B11 C1 C2 B5 -2.0(4) . . . .
B7 C1 C2 B5 -68.4(4) . . . .
B6 C1 C2 B5 38.6(3) . . . .
B3 C1 C2 B5 -106.5(3) . . . .
P1 C1 C2 B5 142.9(3) . . . .
B11 C1 C2 B6 -40.6(3) . . . .
B7 C1 C2 B6 -107.0(3) . . . .
B3 C1 C2 B6 -145.1(3) . . . .
P1 C1 C2 B6 104.3(3) . . . .
B11 C1 C2 P2 -151.0(3) . . . .
B7 C1 C2 P2 142.5(3) . . . .
B6 C1 C2 P2 -110.4(3) . . . .
B3 C1 C2 P2 104.4(3) . . . .
P1 C1 C2 P2 -6.1(3) . . . .
B10 B5 C2 B4 -102.4(4) . . . .
B9 B5 C2 B4 -39.3(3) . . . .
B6 B5 C2 B4 -141.3(3) . . . .
B4 B5 C2 B3 38.4(3) . . . .
B10 B5 C2 B3 -64.1(4) . . . .
B9 B5 C2 B3 -0.9(4) . . . .
B6 B5 C2 B3 -102.9(4) . . . .
B4 B5 C2 C1 103.7(3) . . . .
B10 B5 C2 C1 1.3(4) . . . .
B9 B5 C2 C1 64.5(4) . . . .
B6 B5 C2 C1 -37.6(3) . . . .
B4 B5 C2 B6 141.3(3) . . . .
B10 B5 C2 B6 38.9(3) . . . .
B9 B5 C2 B6 102.0(4) . . . .
B4 B5 C2 P2 -113.3(4) . . . .
B10 B5 C2 P2 144.3(3) . . . .
B9 B5 C2 P2 -152.6(3) . . . .
B6 B5 C2 P2 105.4(3) . . . .
C1 B6 C2 B4 -101.2(3) . . . .
B10 B6 C2 B4 -2.0(4) . . . .
B5 B6 C2 B4 37.1(3) . . . .
B11 B6 C2 B4 -64.3(4) . . . .
C1 B6 C2 B3 -32.3(3) . . . .
B10 B6 C2 B3 66.9(4) . . . .
B5 B6 C2 B3 105.9(3) . . . .
B11 B6 C2 B3 4.6(4) . . . .
B10 B6 C2 C1 99.2(3) . . . .
B5 B6 C2 C1 138.3(3) . . . .
B11 B6 C2 C1 36.9(3) . . . .
C1 B6 C2 B5 -138.3(3) . . . .
B10 B6 C2 B5 -39.0(3) . . . .
B11 B6 C2 B5 -101.4(3) . . . .
C1 B6 C2 P2 101.2(3) . . . .
B10 B6 C2 P2 -159.6(3) . . . .
B5 B6 C2 P2 -120.5(3) . . . .
B11 B6 C2 P2 138.1(3) . . . .
C9 P2 C2 B4 -86.3(3) . . . .
C12 P2 C2 B4 27.5(4) . . . .
Ni1 P2 C2 B4 143.8(3) . . . .
C9 P2 C2 B3 -158.4(3) . . . .
C12 P2 C2 B3 -44.7(3) . . . .
Ni1 P2 C2 B3 71.6(3) . . . .
C9 P2 C2 C1 135.3(3) . . . .
C12 P2 C2 C1 -110.9(3) . . . .
Ni1 P2 C2 C1 5.4(3) . . . .
C9 P2 C2 B5 -6.7(4) . . . .
C12 P2 C2 B5 107.1(3) . . . .
Ni1 P2 C2 B5 -136.6(3) . . . .
C9 P2 C2 B6 68.6(3) . . . .
C12 P2 C2 B6 -177.6(3) . . . .
Ni1 P2 C2 B6 -61.3(3) . . . .
C6 P1 C3 C5 -21.6(4) . . . .
C1 P1 C3 C5 -134.6(4) . . . .
Ni1 P1 C3 C5 108.1(4) . . . .
C6 P1 C3 C4 -146.2(3) . . . .
C1 P1 C3 C4 100.9(3) . . . .
Ni1 P1 C3 C4 -16.5(3) . . . .
C3 P1 C6 C8 173.3(3) . . . .
C1 P1 C6 C8 -75.2(3) . . . .
Ni1 P1 C6 C8 50.2(3) . . . .
C3 P1 C6 C7 -55.5(4) . . . .
C1 P1 C6 C7 56.0(4) . . . .
Ni1 P1 C6 C7 -178.6(3) . . . .
C12 P2 C9 C11 -55.5(4) . . . .
C2 P2 C9 C11 57.1(4) . . . .
Ni1 P2 C9 C11 -178.1(3) . . . .
C12 P2 C9 C10 172.2(3) . . . .
C2 P2 C9 C10 -75.2(3) . . . .
Ni1 P2 C9 C10 49.7(4) . . . .
C9 P2 C12 C14 -18.0(4) . . . .
C2 P2 C12 C14 -132.0(4) . . . .
Ni1 P2 C12 C14 110.7(4) . . . .
C9 P2 C12 C13 -142.7(3) . . . .
C2 P2 C12 C13 103.3(3) . . . .
Ni1 P2 C12 C13 -14.0(3) . . . .
